data_4087054
loop_
_publ_author_name
'Wang, Baiquan'
'Zhu, Bolin'
'Xu, Shansheng'
'Zhou, Xiuzhong'

_publ_section_title
;
 Reactions of Doubly Bridged Biscyclopentadienes with Molybdenum
 (Tungsten) Carbonyl
;
_journal_issue 24
_journal_name_full Organometallics
_journal_page_first 4842
_journal_page_last 4852
_journal_paper_doi 10.1021/om034039z
_journal_volume 22
_journal_year 2003
_chemical_formula_sum 'C27 H30 Mo2 O6'
_chemical_formula_weight 642.39
_space_group_IT_number 14
_symmetry_cell_setting monoclinic
_symmetry_space_group_name_Hall '-P 2ybc'
_symmetry_space_group_name_H-M 'P 1 21/c 1'
_atom_sites_solution_hydrogens geom
_atom_sites_solution_primary direct
_atom_sites_solution_secondary difmap
_audit_creation_method SHELXL-97
_cell_angle_alpha 90.00
_cell_angle_beta 114.838(6)
_cell_angle_gamma 90.00
_cell_formula_units_Z 4
_cell_length_a 16.530(7)
_cell_length_b 9.453(4)
_cell_length_c 19.501(8)
_cell_measurement_reflns_used 795
_cell_measurement_temperature 293(2)
_cell_measurement_theta_max 24.07
_cell_measurement_theta_min 2.44
_cell_volume 2765(2)
_computing_cell_refinement 'Bruker SMART'
_computing_data_collection 'Bruker SMART'
_computing_data_reduction 'Bruker SAINT'
_computing_molecular_graphics 'Bruker SHELXTL'
_computing_publication_material 'Bruker SHELXTL'
_computing_structure_refinement 'SHELXL-97 (Sheldrick, 1997)'
_computing_structure_solution 'SHELXS-97 (Sheldrick, 1990)'
_diffrn_ambient_temperature 293(2)
_diffrn_measured_fraction_theta_full 0.986
_diffrn_measured_fraction_theta_max 0.986
_diffrn_measurement_device_type 'CCD area detector'
_diffrn_measurement_method 'phi and omega scans'
_diffrn_radiation_monochromator graphite
_diffrn_radiation_source 'fine-focus sealed tube'
_diffrn_radiation_type MoK\a
_diffrn_radiation_wavelength 0.71073
_diffrn_reflns_av_R_equivalents 0.0447
_diffrn_reflns_av_sigmaI/netI 0.0683
_diffrn_reflns_limit_h_max 17
_diffrn_reflns_limit_h_min -20
_diffrn_reflns_limit_k_max 11
_diffrn_reflns_limit_k_min -10
_diffrn_reflns_limit_l_max 17
_diffrn_reflns_limit_l_min -24
_diffrn_reflns_number 12633
_diffrn_reflns_theta_full 26.40
_diffrn_reflns_theta_max 26.40
_diffrn_reflns_theta_min 2.30
_exptl_absorpt_coefficient_mu 0.944
_exptl_absorpt_correction_T_max 1.000000
_exptl_absorpt_correction_T_min 0.897228
_exptl_absorpt_correction_type multi-scan
_exptl_absorpt_process_details SADABS
_exptl_crystal_density_diffrn 1.543
_exptl_crystal_density_meas 0
_exptl_crystal_density_method 'not measured'
_exptl_crystal_F_000 1296
_exptl_crystal_size_max 0.34
_exptl_crystal_size_mid 0.26
_exptl_crystal_size_min 0.22
_refine_diff_density_max 0.501
_refine_diff_density_min -0.378
_refine_diff_density_rms 0.085
_refine_ls_extinction_coef 0.00031(13)
_refine_ls_extinction_expression Fc^*^=kFc[1+0.001xFc^2^\l^3^/sin(2\q)]^-1/4^
_refine_ls_extinction_method SHELXL
_refine_ls_goodness_of_fit_ref 1.026
_refine_ls_hydrogen_treatment mixed
_refine_ls_matrix_type full
_refine_ls_number_parameters 317
_refine_ls_number_reflns 5584
_refine_ls_number_restraints 0
_refine_ls_restrained_S_all 1.026
_refine_ls_R_factor_all 0.0822
_refine_ls_R_factor_gt 0.0402
_refine_ls_shift/su_max 0.001
_refine_ls_shift/su_mean 0.000
_refine_ls_structure_factor_coef Fsqd
_refine_ls_weighting_details 'calc w=1/[\s^2^(Fo^2^)+(0.0276P)^2^+0.4613P] where P=(Fo^2^+2Fc^2^)/3'
_refine_ls_weighting_scheme calc
_refine_ls_wR_factor_gt 0.0693
_refine_ls_wR_factor_ref 0.0788
_reflns_number_gt 3689
_reflns_number_total 5584
_reflns_threshold_expression >2sigma(I)
_cod_data_source_file om034039z_si_002.txt
_cod_data_source_block 021119f
_cod_depositor_comments
;
The following automatic conversions were performed:

'_symmetry_cell_setting' value 'Monoclinic' changed to 'monoclinic'
according to the built-in table from CIF Core dictionary named
'cif_core.dic' version 2.4.1 from 2010-06-29.

'_exptl_absorpt_correction_type' value 'MULTI-SCAN' changed to
'multi-scan' according to the built-in table from CIF Core dictionary
named 'cif_core.dic' version 2.4.1 from 2010-06-29.

Automatic conversion script
Id: cif_fix_values 4624 2016-04-14 12:54:50Z antanas 
;
_cod_original_sg_symbol_H-M P2(1)/c
_cod_database_code 4087054

loop_
_symmetry_equiv_pos_as_xyz
'x, y, z'
'-x, y+1/2, -z+1/2'
'-x, -y, -z'
'x, -y-1/2, z-1/2'

loop_
_atom_site_label
_atom_site_type_symbol
_atom_site_fract_x
_atom_site_fract_y
_atom_site_fract_z
_atom_site_U_iso_or_equiv
_atom_site_adp_type
_atom_site_occupancy
_atom_site_symmetry_multiplicity
_atom_site_calc_flag
_atom_site_refinement_flags
_atom_site_disorder_assembly
_atom_site_disorder_group
Mo1 Mo 0.24872(2) 0.48897(4) 0.457133(19) 0.03465(11) Uani 1 1 d . . .
Mo2 Mo 0.24606(2) 0.24284(4) 0.34563(2) 0.03423(11) Uani 1 1 d . . .
C1 C 0.3711(3) 0.4121(5) 0.5025(2) 0.0475(11) Uani 1 1 d . . .
O1 O 0.4446(2) 0.3805(4) 0.53394(19) 0.0739(11) Uani 1 1 d . . .
C2 C 0.1775(3) 0.3398(5) 0.4787(3) 0.0541(13) Uani 1 1 d . . .
O2 O 0.1368(3) 0.2606(4) 0.4956(2) 0.0859(12) Uani 1 1 d . . .
C3 C 0.2866(3) 0.5140(5) 0.5659(3) 0.0588(13) Uani 1 1 d . . .
O3 O 0.3110(3) 0.5302(4) 0.62971(19) 0.0919(13) Uani 1 1 d . . .
C4 C 0.1212(3) 0.2820(4) 0.3258(2) 0.0438(11) Uani 1 1 d . . .
O4 O 0.0460(2) 0.2980(3) 0.3072(2) 0.0687(10) Uani 1 1 d . . .
C5 C 0.2926(3) 0.1431(5) 0.4438(3) 0.0485(12) Uani 1 1 d . . .
O5 O 0.3203(2) 0.0796(4) 0.4996(2) 0.0746(11) Uani 1 1 d . . .
C6 C 0.1881(3) 0.0572(5) 0.3128(3) 0.0489(12) Uani 1 1 d . . .
O6 O 0.1539(2) -0.0491(3) 0.2920(2) 0.0797(12) Uani 1 1 d . . .
C7 C 0.2247(3) 0.6229(4) 0.3456(2) 0.0328(9) Uani 1 1 d . . .
C8 C 0.2864(3) 0.6952(4) 0.4089(2) 0.0400(10) Uani 1 1 d . . .
H8A H 0.3467 0.7235 0.4167 0.048 Uiso 1 1 calc R . .
C9 C 0.2435(3) 0.7322(4) 0.4557(2) 0.0427(11) Uani 1 1 d . . .
H9A H 0.2692 0.7928 0.5005 0.051 Uiso 1 1 calc R . .
C10 C 0.1532(3) 0.6869(4) 0.4213(2) 0.0387(10) Uani 1 1 d . . .
C11 C 0.1435(2) 0.6158(4) 0.3552(2) 0.0331(9) Uani 1 1 d . . .
H11A H 0.0873 0.5766 0.3179 0.040 Uiso 1 1 calc R . .
C12 C 0.0795(3) 0.7261(5) 0.4448(3) 0.0542(12) Uani 1 1 d . . .
C13 C -0.0018(3) 0.6326(6) 0.4050(3) 0.0825(18) Uani 1 1 d . . .
H13A H 0.0129 0.5366 0.4215 0.124 Uiso 1 1 calc R . .
H13B H -0.0200 0.6378 0.3514 0.124 Uiso 1 1 calc R . .
H13C H -0.0495 0.6645 0.4169 0.124 Uiso 1 1 calc R . .
C14 C 0.0525(4) 0.8792(6) 0.4176(4) 0.111(2) Uani 1 1 d . . .
H14A H 0.1028 0.9407 0.4419 0.166 Uiso 1 1 calc R . .
H14B H 0.0047 0.9085 0.4301 0.166 Uiso 1 1 calc R . .
H14C H 0.0332 0.8837 0.3638 0.166 Uiso 1 1 calc R . .
C15 C 0.1086(3) 0.7153(7) 0.5293(3) 0.099(2) Uani 1 1 d . . .
H15A H 0.1600 0.7739 0.5549 0.149 Uiso 1 1 calc R . .
H15B H 0.1232 0.6189 0.5450 0.149 Uiso 1 1 calc R . .
H15C H 0.0610 0.7464 0.5417 0.149 Uiso 1 1 calc R . .
C16 C 0.2369(3) 0.5795(4) 0.2757(2) 0.0391(10) Uani 1 1 d . . .
C17 C 0.3025(3) 0.6809(5) 0.2634(3) 0.0640(14) Uani 1 1 d . . .
H17A H 0.3095 0.6534 0.2188 0.096 Uiso 1 1 calc R . .
H17B H 0.3592 0.6770 0.3063 0.096 Uiso 1 1 calc R . .
H17C H 0.2796 0.7757 0.2573 0.096 Uiso 1 1 calc R . .
C18 C 0.1468(3) 0.5922(5) 0.2073(2) 0.0572(13) Uani 1 1 d . . .
H18A H 0.1044 0.5306 0.2138 0.086 Uiso 1 1 calc R . .
H18B H 0.1533 0.5660 0.1623 0.086 Uiso 1 1 calc R . .
H18C H 0.1260 0.6881 0.2028 0.086 Uiso 1 1 calc R . .
C19 C 0.2732(3) 0.4307(4) 0.2810(2) 0.0349(10) Uani 1 1 d . . .
C20 C 0.3586(3) 0.3803(4) 0.3342(2) 0.0371(10) Uani 1 1 d . . .
H20A H 0.4026 0.4370 0.3748 0.045 Uiso 1 1 calc R . .
C21 C 0.3727(3) 0.2408(4) 0.3152(2) 0.0408(10) Uani 1 1 d . . .
C22 C 0.2938(3) 0.2026(4) 0.2512(2) 0.0458(11) Uani 1 1 d . . .
H22A H 0.2852 0.1145 0.2225 0.055 Uiso 1 1 calc R . .
C23 C 0.2352(3) 0.3205(5) 0.2290(2) 0.0436(11) Uani 1 1 d . . .
H23A H 0.1800 0.3269 0.1827 0.052 Uiso 1 1 calc R . .
C24 C 0.4568(3) 0.1546(5) 0.3478(3) 0.0589(14) Uani 1 1 d . . .
C25 C 0.5076(4) 0.1840(7) 0.2991(4) 0.121(3) Uani 1 1 d . . .
H25A H 0.4714 0.1570 0.2478 0.182 Uiso 1 1 calc R . .
H25B H 0.5620 0.1303 0.3181 0.182 Uiso 1 1 calc R . .
H25C H 0.5213 0.2830 0.3010 0.182 Uiso 1 1 calc R . .
C26 C 0.4371(3) -0.0030(5) 0.3449(3) 0.0816(17) Uani 1 1 d . . .
H26A H 0.4013 -0.0306 0.2936 0.122 Uiso 1 1 calc R . .
H26B H 0.4054 -0.0229 0.3753 0.122 Uiso 1 1 calc R . .
H26C H 0.4921 -0.0549 0.3641 0.122 Uiso 1 1 calc R . .
C27 C 0.5151(3) 0.1972(6) 0.4288(3) 0.098(2) Uani 1 1 d . . .
H27A H 0.4839 0.1794 0.4597 0.147 Uiso 1 1 calc R . .
H27B H 0.5292 0.2960 0.4305 0.147 Uiso 1 1 calc R . .
H27C H 0.5692 0.1429 0.4472 0.147 Uiso 1 1 calc R . .

loop_
_atom_site_aniso_label
_atom_site_aniso_U_11
_atom_site_aniso_U_22
_atom_site_aniso_U_33
_atom_site_aniso_U_23
_atom_site_aniso_U_13
_atom_site_aniso_U_12
Mo1 0.0400(2) 0.0325(2) 0.03368(19) 0.00290(17) 0.01768(16) 0.00140(17)
Mo2 0.0289(2) 0.02988(19) 0.0440(2) -0.00229(17) 0.01538(16) -0.00194(16)
C1 0.053(3) 0.042(3) 0.046(3) 0.000(2) 0.019(2) -0.003(2)
O1 0.048(2) 0.078(3) 0.071(2) -0.002(2) 0.0017(19) 0.015(2)
C2 0.065(3) 0.049(3) 0.062(3) 0.001(2) 0.039(3) 0.004(3)
O2 0.112(3) 0.062(2) 0.125(3) 0.004(2) 0.090(3) -0.015(2)
C3 0.078(4) 0.053(3) 0.048(3) 0.010(3) 0.029(3) 0.001(3)
O3 0.142(4) 0.095(3) 0.039(2) 0.007(2) 0.037(2) -0.002(3)
C4 0.037(3) 0.039(3) 0.056(3) 0.000(2) 0.021(2) -0.004(2)
O4 0.033(2) 0.068(2) 0.102(3) -0.013(2) 0.0259(19) -0.0041(17)
C5 0.044(3) 0.041(3) 0.057(3) -0.001(2) 0.018(2) 0.001(2)
O5 0.089(3) 0.058(2) 0.065(2) 0.0214(19) 0.021(2) 0.014(2)
C6 0.046(3) 0.042(3) 0.062(3) 0.003(2) 0.025(2) 0.003(2)
O6 0.085(3) 0.039(2) 0.107(3) -0.011(2) 0.033(2) -0.0214(19)
C7 0.036(3) 0.025(2) 0.037(2) 0.0068(18) 0.015(2) 0.0007(18)
C8 0.038(3) 0.038(2) 0.044(3) 0.010(2) 0.016(2) -0.002(2)
C9 0.054(3) 0.030(2) 0.040(2) -0.006(2) 0.016(2) -0.003(2)
C10 0.042(3) 0.036(2) 0.040(2) 0.0025(19) 0.019(2) 0.006(2)
C11 0.029(2) 0.035(2) 0.033(2) 0.0034(18) 0.0107(19) 0.0026(18)
C12 0.050(3) 0.065(3) 0.055(3) -0.008(3) 0.030(2) 0.013(3)
C13 0.057(4) 0.118(5) 0.091(4) -0.013(4) 0.048(3) 0.007(3)
C14 0.104(5) 0.074(4) 0.176(7) 0.008(4) 0.081(5) 0.045(4)
C15 0.078(4) 0.169(7) 0.065(4) -0.024(4) 0.045(3) 0.022(4)
C16 0.046(3) 0.042(3) 0.037(2) 0.007(2) 0.025(2) 0.005(2)
C17 0.087(4) 0.048(3) 0.084(4) 0.011(3) 0.062(3) -0.003(3)
C18 0.064(3) 0.070(3) 0.037(3) 0.007(2) 0.021(2) 0.017(3)
C19 0.034(2) 0.039(2) 0.041(2) -0.0022(19) 0.025(2) -0.0012(19)
C20 0.029(2) 0.039(2) 0.049(3) -0.007(2) 0.022(2) -0.0069(19)
C21 0.033(2) 0.044(2) 0.052(3) -0.005(2) 0.024(2) -0.003(2)
C22 0.048(3) 0.045(3) 0.050(3) -0.019(2) 0.026(2) -0.008(2)
C23 0.039(3) 0.057(3) 0.033(2) -0.003(2) 0.014(2) -0.006(2)
C24 0.036(3) 0.048(3) 0.094(4) -0.014(3) 0.029(3) 0.006(2)
C25 0.084(5) 0.139(6) 0.189(8) 0.029(5) 0.104(5) 0.035(4)
C26 0.061(4) 0.052(3) 0.117(5) -0.010(3) 0.023(3) 0.015(3)
C27 0.039(3) 0.085(4) 0.124(5) -0.034(4) -0.012(3) 0.021(3)

loop_
_atom_type_symbol
_atom_type_description
_atom_type_scat_dispersion_real
_atom_type_scat_dispersion_imag
_atom_type_scat_source
C C 0.0033 0.0016 'International Tables Vol C Tables 4.2.6.8 and 6.1.1.4'
H H 0.0000 0.0000 'International Tables Vol C Tables 4.2.6.8 and 6.1.1.4'
O O 0.0106 0.0060 'International Tables Vol C Tables 4.2.6.8 and 6.1.1.4'
Mo Mo -1.6832 0.6857 'International Tables Vol C Tables 4.2.6.8 and 6.1.1.4'

loop_
_geom_angle_atom_site_label_1
_geom_angle_atom_site_label_2
_geom_angle_atom_site_label_3
_geom_angle
_geom_angle_site_symmetry_1
_geom_angle_site_symmetry_3
C3 Mo1 C1 75.99(19) . .
C3 Mo1 C2 78.8(2) . .
C1 Mo1 C2 103.31(19) . .
C3 Mo1 C9 83.45(17) . .
C1 Mo1 C9 113.53(16) . .
C2 Mo1 C9 133.45(17) . .
C3 Mo1 C11 129.96(17) . .
C1 Mo1 C11 145.32(16) . .
C2 Mo1 C11 104.30(17) . .
C9 Mo1 C11 57.91(14) . .
C3 Mo1 C10 95.46(17) . .
C1 Mo1 C10 149.05(16) . .
C2 Mo1 C10 104.05(17) . .
C9 Mo1 C10 35.52(13) . .
C11 Mo1 C10 34.68(13) . .
C3 Mo1 C8 108.34(17) . .
C1 Mo1 C8 95.17(16) . .
C2 Mo1 C8 161.39(17) . .
C9 Mo1 C8 35.34(14) . .
C11 Mo1 C8 57.73(13) . .
C10 Mo1 C8 58.82(14) . .
C3 Mo1 C7 140.70(17) . .
C1 Mo1 C7 110.39(16) . .
C2 Mo1 C7 132.60(17) . .
C9 Mo1 C7 58.05(14) . .
C11 Mo1 C7 35.07(12) . .
C10 Mo1 C7 58.49(13) . .
C8 Mo1 C7 34.31(13) . .
C3 Mo1 Mo2 137.50(14) . .
C1 Mo1 Mo2 75.75(13) . .
C2 Mo1 Mo2 77.64(13) . .
C9 Mo1 Mo2 137.31(11) . .
C11 Mo1 Mo2 90.11(10) . .
C10 Mo1 Mo2 124.35(10) . .
C8 Mo1 Mo2 105.23(11) . .
C7 Mo1 Mo2 79.43(10) . .
C4 Mo2 C6 77.14(17) . .
C4 Mo2 C5 103.28(18) . .
C6 Mo2 C5 80.12(18) . .
C4 Mo2 C22 123.57(17) . .
C6 Mo2 C22 82.96(17) . .
C5 Mo2 C22 124.53(17) . .
C4 Mo2 C23 95.99(16) . .
C6 Mo2 C23 97.82(17) . .
C5 Mo2 C23 159.55(17) . .
C22 Mo2 C23 35.61(14) . .
C4 Mo2 C19 100.06(15) . .
C6 Mo2 C19 132.89(17) . .
C5 Mo2 C19 143.42(16) . .
C22 Mo2 C19 59.19(14) . .
C23 Mo2 C19 35.15(13) . .
C4 Mo2 C20 133.01(15) . .
C6 Mo2 C20 139.04(16) . .
C5 Mo2 C20 110.69(16) . .
C22 Mo2 C20 57.95(14) . .
C23 Mo2 C20 58.15(14) . .
C19 Mo2 C20 35.73(13) . .
C4 Mo2 C21 154.52(16) . .
C6 Mo2 C21 105.51(16) . .
C5 Mo2 C21 102.12(17) . .
C22 Mo2 C21 34.99(13) . .
C23 Mo2 C21 58.56(14) . .
C19 Mo2 C21 59.10(14) . .
C20 Mo2 C21 34.57(13) . .
C4 Mo2 Mo1 73.04(12) . .
C6 Mo2 Mo1 137.72(13) . .
C5 Mo2 Mo1 78.37(13) . .
C22 Mo2 Mo1 138.85(10) . .
C23 Mo2 Mo1 114.34(11) . .
C19 Mo2 Mo1 82.03(10) . .
C20 Mo2 Mo1 82.89(10) . .
C21 Mo2 Mo1 114.34(10) . .
O1 C1 Mo1 172.4(4) . .
O2 C2 Mo1 174.7(4) . .
O3 C3 Mo1 178.1(5) . .
O4 C4 Mo2 173.0(4) . .
O5 C5 Mo2 177.0(4) . .
O6 C6 Mo2 178.3(4) . .
C8 C7 C11 106.5(4) . .
C8 C7 C16 126.8(4) . .
C11 C7 C16 126.2(3) . .
C8 C7 Mo1 71.2(2) . .
C11 C7 Mo1 70.4(2) . .
C16 C7 Mo1 129.6(3) . .
C7 C8 C9 108.1(4) . .
C7 C8 Mo1 74.5(2) . .
C9 C8 Mo1 70.1(2) . .
C7 C8 H8A 125.8 . .
C9 C8 H8A 125.8 . .
Mo1 C8 H8A 125.8 . .
C8 C9 C10 109.4(4) . .
C8 C9 Mo1 74.6(2) . .
C10 C9 Mo1 74.4(2) . .
C8 C9 H9A 125.0 . .
C10 C9 H9A 125.0 . .
Mo1 C9 H9A 125.0 . .
C11 C10 C9 105.7(3) . .
C11 C10 C12 126.8(4) . .
C9 C10 C12 126.9(4) . .
C11 C10 Mo1 72.3(2) . .
C9 C10 Mo1 70.1(2) . .
C12 C10 Mo1 128.8(3) . .
C10 C11 C7 110.2(3) . .
C10 C11 Mo1 73.0(2) . .
C7 C11 Mo1 74.5(2) . .
C10 C11 H11A 124.7 . .
C7 C11 H11A 124.7 . .
Mo1 C11 H11A 124.7 . .
C15 C12 C10 112.6(4) . .
C15 C12 C13 109.0(4) . .
C10 C12 C13 110.6(4) . .
C15 C12 C14 110.6(4) . .
C10 C12 C14 106.1(4) . .
C13 C12 C14 107.7(4) . .
C12 C13 H13A 109.5 . .
C12 C13 H13B 109.5 . .
H13A C13 H13B 109.5 . .
C12 C13 H13C 109.5 . .
H13A C13 H13C 109.5 . .
H13B C13 H13C 109.5 . .
C12 C14 H14A 109.5 . .
C12 C14 H14B 109.5 . .
H14A C14 H14B 109.5 . .
C12 C14 H14C 109.5 . .
H14A C14 H14C 109.5 . .
H14B C14 H14C 109.5 . .
C12 C15 H15A 109.5 . .
C12 C15 H15B 109.5 . .
H15A C15 H15B 109.5 . .
C12 C15 H15C 109.5 . .
H15A C15 H15C 109.5 . .
H15B C15 H15C 109.5 . .
C19 C16 C7 112.8(3) . .
C19 C16 C18 110.2(4) . .
C7 C16 C18 108.3(3) . .
C19 C16 C17 107.7(3) . .
C7 C16 C17 109.9(3) . .
C18 C16 C17 107.9(4) . .
C16 C17 H17A 109.5 . .
C16 C17 H17B 109.5 . .
H17A C17 H17B 109.5 . .
C16 C17 H17C 109.5 . .
H17A C17 H17C 109.5 . .
H17B C17 H17C 109.5 . .
C16 C18 H18A 109.5 . .
C16 C18 H18B 109.5 . .
H18A C18 H18B 109.5 . .
C16 C18 H18C 109.5 . .
H18A C18 H18C 109.5 . .
H18B C18 H18C 109.5 . .
C23 C19 C20 106.3(4) . .
C23 C19 C16 126.5(4) . .
C20 C19 C16 126.7(4) . .
C23 C19 Mo2 72.3(2) . .
C20 C19 Mo2 73.2(2) . .
C16 C19 Mo2 125.7(2) . .
C21 C20 C19 109.9(4) . .
C21 C20 Mo2 74.6(2) . .
C19 C20 Mo2 71.1(2) . .
C21 C20 H20A 124.9 . .
C19 C20 H20A 124.9 . .
Mo2 C20 H20A 124.9 . .
C20 C21 C22 106.0(4) . .
C20 C21 C24 128.3(4) . .
C22 C21 C24 125.3(4) . .
C20 C21 Mo2 70.8(2) . .
C22 C21 Mo2 69.3(2) . .
C24 C21 Mo2 130.3(3) . .
C23 C22 C21 109.0(4) . .
C23 C22 Mo2 72.3(2) . .
C21 C22 Mo2 75.7(2) . .
C23 C22 H22A 125.2 . .
C21 C22 H22A 125.2 . .
Mo2 C22 H22A 125.2 . .
C19 C23 C22 108.7(4) . .
C19 C23 Mo2 72.6(2) . .
C22 C23 Mo2 72.0(2) . .
C19 C23 H23A 125.5 . .
C22 C23 H23A 125.5 . .
Mo2 C23 H23A 125.5 . .
C21 C24 C27 111.5(4) . .
C21 C24 C26 111.7(4) . .
C27 C24 C26 109.3(5) . .
C21 C24 C25 106.8(4) . .
C27 C24 C25 108.8(5) . .
C26 C24 C25 108.6(4) . .
C24 C25 H25A 109.5 . .
C24 C25 H25B 109.5 . .
H25A C25 H25B 109.5 . .
C24 C25 H25C 109.5 . .
H25A C25 H25C 109.5 . .
H25B C25 H25C 109.5 . .
C24 C26 H26A 109.5 . .
C24 C26 H26B 109.5 . .
H26A C26 H26B 109.5 . .
C24 C26 H26C 109.5 . .
H26A C26 H26C 109.5 . .
H26B C26 H26C 109.5 . .
C24 C27 H27A 109.5 . .
C24 C27 H27B 109.5 . .
H27A C27 H27B 109.5 . .
C24 C27 H27C 109.5 . .
H27A C27 H27C 109.5 . .
H27B C27 H27C 109.5 . .

loop_
_geom_bond_atom_site_label_1
_geom_bond_atom_site_label_2
_geom_bond_distance
_geom_bond_site_symmetry_2
Mo1 C3 1.957(5) .
Mo1 C1 1.975(5) .
Mo1 C2 1.991(5) .
Mo1 C9 2.301(4) .
Mo1 C11 2.347(4) .
Mo1 C10 2.357(4) .
Mo1 C8 2.359(4) .
Mo1 C7 2.401(4) .
Mo1 Mo2 3.1723(11) .
Mo2 C4 1.968(5) .
Mo2 C6 1.973(5) .
Mo2 C5 1.978(5) .
Mo2 C22 2.320(4) .
Mo2 C23 2.324(4) .
Mo2 C19 2.328(4) .
Mo2 C20 2.355(4) .
Mo2 C21 2.404(4) .
C1 O1 1.147(5) .
C2 O2 1.145(5) .
C3 O3 1.146(5) .
C4 O4 1.149(4) .
C5 O5 1.156(5) .
C6 O6 1.140(5) .
C7 C8 1.405(5) .
C7 C11 1.432(5) .
C7 C16 1.517(5) .
C8 C9 1.416(5) .
C8 H8A 0.9800 .
C9 C10 1.422(5) .
C9 H9A 0.9800 .
C10 C11 1.402(5) .
C10 C12 1.517(6) .
C11 H11A 0.9800 .
C12 C15 1.513(6) .
C12 C13 1.520(6) .
C12 C14 1.542(7) .
C13 H13A 0.9600 .
C13 H13B 0.9600 .
C13 H13C 0.9600 .
C14 H14A 0.9600 .
C14 H14B 0.9600 .
C14 H14C 0.9600 .
C15 H15A 0.9600 .
C15 H15B 0.9600 .
C15 H15C 0.9600 .
C16 C19 1.516(5) .
C16 C18 1.530(5) .
C16 C17 1.540(5) .
C17 H17A 0.9600 .
C17 H17B 0.9600 .
C17 H17C 0.9600 .
C18 H18A 0.9600 .
C18 H18B 0.9600 .
C18 H18C 0.9600 .
C19 C23 1.404(5) .
C19 C20 1.437(5) .
C20 C21 1.415(5) .
C20 H20A 0.9800 .
C21 C22 1.422(5) .
C21 C24 1.502(6) .
C22 C23 1.420(6) .
C22 H22A 0.9800 .
C23 H23A 0.9800 .
C24 C27 1.518(7) .
C24 C26 1.521(6) .
C24 C25 1.535(7) .
C25 H25A 0.9600 .
C25 H25B 0.9600 .
C25 H25C 0.9600 .
C26 H26A 0.9600 .
C26 H26B 0.9600 .
C26 H26C 0.9600 .
C27 H27A 0.9600 .
C27 H27B 0.9600 .
C27 H27C 0.9600 .

loop_
_geom_torsion_atom_site_label_1
_geom_torsion_atom_site_label_2
_geom_torsion_atom_site_label_3
_geom_torsion_atom_site_label_4
_geom_torsion
_geom_torsion_site_symmetry_1
_geom_torsion_site_symmetry_2
_geom_torsion_site_symmetry_3
_geom_torsion_site_symmetry_4
C3 Mo1 Mo2 C4 111.5(2) . . . .
C1 Mo1 Mo2 C4 161.22(18) . . . .
C2 Mo1 Mo2 C4 53.83(19) . . . .
C9 Mo1 Mo2 C4 -89.4(2) . . . .
C11 Mo1 Mo2 C4 -50.79(16) . . . .
C10 Mo1 Mo2 C4 -44.87(18) . . . .
C8 Mo1 Mo2 C4 -107.23(16) . . . .
C7 Mo1 Mo2 C4 -84.39(16) . . . .
C3 Mo1 Mo2 C6 64.5(3) . . . .
C1 Mo1 Mo2 C6 114.2(2) . . . .
C2 Mo1 Mo2 C6 6.8(2) . . . .
C9 Mo1 Mo2 C6 -136.4(2) . . . .
C11 Mo1 Mo2 C6 -97.8(2) . . . .
C10 Mo1 Mo2 C6 -91.9(2) . . . .
C8 Mo1 Mo2 C6 -154.3(2) . . . .
C7 Mo1 Mo2 C6 -131.4(2) . . . .
C3 Mo1 Mo2 C5 3.6(2) . . . .
C1 Mo1 Mo2 C5 53.28(19) . . . .
C2 Mo1 Mo2 C5 -54.10(19) . . . .
C9 Mo1 Mo2 C5 162.7(2) . . . .
C11 Mo1 Mo2 C5 -158.72(16) . . . .
C10 Mo1 Mo2 C5 -152.80(18) . . . .
C8 Mo1 Mo2 C5 144.84(16) . . . .
C7 Mo1 Mo2 C5 167.68(16) . . . .
C3 Mo1 Mo2 C22 -126.5(3) . . . .
C1 Mo1 Mo2 C22 -76.8(2) . . . .
C2 Mo1 Mo2 C22 175.8(2) . . . .
C9 Mo1 Mo2 C22 32.6(2) . . . .
C11 Mo1 Mo2 C22 71.2(2) . . . .
C10 Mo1 Mo2 C22 77.1(2) . . . .
C8 Mo1 Mo2 C22 14.8(2) . . . .
C7 Mo1 Mo2 C22 37.59(19) . . . .
C3 Mo1 Mo2 C23 -159.5(2) . . . .
C1 Mo1 Mo2 C23 -109.83(17) . . . .
C2 Mo1 Mo2 C23 142.79(18) . . . .
C9 Mo1 Mo2 C23 -0.42(19) . . . .
C11 Mo1 Mo2 C23 38.17(14) . . . .
C10 Mo1 Mo2 C23 44.09(17) . . . .
C8 Mo1 Mo2 C23 -18.27(15) . . . .
C7 Mo1 Mo2 C23 4.57(14) . . . .
C3 Mo1 Mo2 C19 -145.3(2) . . . .
C1 Mo1 Mo2 C19 -95.66(16) . . . .
C2 Mo1 Mo2 C19 156.96(17) . . . .
C9 Mo1 Mo2 C19 13.75(19) . . . .
C11 Mo1 Mo2 C19 52.34(14) . . . .
C10 Mo1 Mo2 C19 58.25(16) . . . .
C8 Mo1 Mo2 C19 -4.10(14) . . . .
C7 Mo1 Mo2 C19 18.73(14) . . . .
C3 Mo1 Mo2 C20 -109.3(2) . . . .
C1 Mo1 Mo2 C20 -59.62(17) . . . .
C2 Mo1 Mo2 C20 -167.00(17) . . . .
C9 Mo1 Mo2 C20 49.79(19) . . . .
C11 Mo1 Mo2 C20 88.38(14) . . . .
C10 Mo1 Mo2 C20 94.30(16) . . . .
C8 Mo1 Mo2 C20 31.94(14) . . . .
C7 Mo1 Mo2 C20 54.78(14) . . . .
C3 Mo1 Mo2 C21 -94.6(2) . . . .
C1 Mo1 Mo2 C21 -44.90(17) . . . .
C2 Mo1 Mo2 C21 -152.28(18) . . . .
C9 Mo1 Mo2 C21 64.51(19) . . . .
C11 Mo1 Mo2 C21 103.10(15) . . . .
C10 Mo1 Mo2 C21 109.02(17) . . . .
C8 Mo1 Mo2 C21 46.66(15) . . . .
C7 Mo1 Mo2 C21 69.50(14) . . . .
C3 Mo1 C1 O1 -44(3) . . . .
C2 Mo1 C1 O1 -118(3) . . . .
C9 Mo1 C1 O1 32(3) . . . .
C11 Mo1 C1 O1 100(3) . . . .
C10 Mo1 C1 O1 33(3) . . . .
C8 Mo1 C1 O1 64(3) . . . .
C7 Mo1 C1 O1 95(3) . . . .
Mo2 Mo1 C1 O1 168(3) . . . .
C3 Mo1 C2 O2 28(5) . . . .
C1 Mo1 C2 O2 101(5) . . . .
C9 Mo1 C2 O2 -41(5) . . . .
C11 Mo1 C2 O2 -100(5) . . . .
C10 Mo1 C2 O2 -65(5) . . . .
C8 Mo1 C2 O2 -86(5) . . . .
C7 Mo1 C2 O2 -124(5) . . . .
Mo2 Mo1 C2 O2 173(5) . . . .
C1 Mo1 C3 O3 48(14) . . . .
C2 Mo1 C3 O3 155(14) . . . .
C9 Mo1 C3 O3 -68(14) . . . .
C11 Mo1 C3 O3 -106(14) . . . .
C10 Mo1 C3 O3 -102(14) . . . .
C8 Mo1 C3 O3 -43(14) . . . .
C7 Mo1 C3 O3 -57(14) . . . .
Mo2 Mo1 C3 O3 98(14) . . . .
C6 Mo2 C4 O4 -49(3) . . . .
C5 Mo2 C4 O4 -126(3) . . . .
C22 Mo2 C4 O4 23(3) . . . .
C23 Mo2 C4 O4 47(3) . . . .
C19 Mo2 C4 O4 83(3) . . . .
C20 Mo2 C4 O4 99(3) . . . .
C21 Mo2 C4 O4 50(3) . . . .
Mo1 Mo2 C4 O4 161(3) . . . .
C4 Mo2 C5 O5 115(8) . . . .
C6 Mo2 C5 O5 41(8) . . . .
C22 Mo2 C5 O5 -34(8) . . . .
C23 Mo2 C5 O5 -45(8) . . . .
C19 Mo2 C5 O5 -117(8) . . . .
C20 Mo2 C5 O5 -98(8) . . . .
C21 Mo2 C5 O5 -63(8) . . . .
Mo1 Mo2 C5 O5 -176(100) . . . .
C4 Mo2 C6 O6 84(14) . . . .
C5 Mo2 C6 O6 -170(100) . . . .
C22 Mo2 C6 O6 -43(14) . . . .
C23 Mo2 C6 O6 -11(14) . . . .
C19 Mo2 C6 O6 -8(14) . . . .
C20 Mo2 C6 O6 -60(14) . . . .
C21 Mo2 C6 O6 -70(14) . . . .
Mo1 Mo2 C6 O6 130(14) . . . .
C3 Mo1 C7 C8 24.6(4) . . . .
C1 Mo1 C7 C8 -68.0(3) . . . .
C2 Mo1 C7 C8 159.5(3) . . . .
C9 Mo1 C7 C8 37.7(2) . . . .
C11 Mo1 C7 C8 116.0(3) . . . .
C10 Mo1 C7 C8 79.7(3) . . . .
Mo2 Mo1 C7 C8 -138.4(2) . . . .
C3 Mo1 C7 C11 -91.4(3) . . . .
C1 Mo1 C7 C11 175.9(2) . . . .
C2 Mo1 C7 C11 43.5(3) . . . .
C9 Mo1 C7 C11 -78.4(2) . . . .
C10 Mo1 C7 C11 -36.4(2) . . . .
C8 Mo1 C7 C11 -116.0(3) . . . .
Mo2 Mo1 C7 C11 105.6(2) . . . .
C3 Mo1 C7 C16 147.4(4) . . . .
C1 Mo1 C7 C16 54.7(4) . . . .
C2 Mo1 C7 C16 -77.8(4) . . . .
C9 Mo1 C7 C16 160.4(4) . . . .
C11 Mo1 C7 C16 -121.2(4) . . . .
C10 Mo1 C7 C16 -157.6(4) . . . .
C8 Mo1 C7 C16 122.7(5) . . . .
Mo2 Mo1 C7 C16 -15.6(3) . . . .
C11 C7 C8 C9 -0.4(4) . . . .
C16 C7 C8 C9 171.6(4) . . . .
Mo1 C7 C8 C9 -62.4(3) . . . .
C11 C7 C8 Mo1 62.0(2) . . . .
C16 C7 C8 Mo1 -125.9(4) . . . .
C3 Mo1 C8 C7 -163.9(3) . . . .
C1 Mo1 C8 C7 119.2(3) . . . .
C2 Mo1 C8 C7 -53.9(6) . . . .
C9 Mo1 C8 C7 -116.3(3) . . . .
C11 Mo1 C8 C7 -37.6(2) . . . .
C10 Mo1 C8 C7 -78.6(2) . . . .
Mo2 Mo1 C8 C7 42.6(2) . . . .
C3 Mo1 C8 C9 -47.5(3) . . . .
C1 Mo1 C8 C9 -124.4(3) . . . .
C2 Mo1 C8 C9 62.4(6) . . . .
C11 Mo1 C8 C9 78.7(3) . . . .
C10 Mo1 C8 C9 37.7(2) . . . .
C7 Mo1 C8 C9 116.3(3) . . . .
Mo2 Mo1 C8 C9 158.9(2) . . . .
C7 C8 C9 C10 -1.6(4) . . . .
Mo1 C8 C9 C10 -66.9(3) . . . .
C7 C8 C9 Mo1 65.3(3) . . . .
C3 Mo1 C9 C8 135.2(3) . . . .
C1 Mo1 C9 C8 63.6(3) . . . .
C2 Mo1 C9 C8 -157.1(3) . . . .
C11 Mo1 C9 C8 -78.2(3) . . . .
C10 Mo1 C9 C8 -115.8(3) . . . .
C7 Mo1 C9 C8 -36.5(2) . . . .
Mo2 Mo1 C9 C8 -30.8(3) . . . .
C3 Mo1 C9 C10 -109.0(3) . . . .
C1 Mo1 C9 C10 179.4(2) . . . .
C2 Mo1 C9 C10 -41.3(3) . . . .
C11 Mo1 C9 C10 37.6(2) . . . .
C8 Mo1 C9 C10 115.8(3) . . . .
C7 Mo1 C9 C10 79.3(2) . . . .
Mo2 Mo1 C9 C10 85.0(3) . . . .
C8 C9 C10 C11 3.0(4) . . . .
Mo1 C9 C10 C11 -64.0(3) . . . .
C8 C9 C10 C12 -168.8(4) . . . .
Mo1 C9 C10 C12 124.2(4) . . . .
C8 C9 C10 Mo1 67.0(3) . . . .
C3 Mo1 C10 C11 -174.7(3) . . . .
C1 Mo1 C10 C11 113.6(3) . . . .
C2 Mo1 C10 C11 -94.9(3) . . . .
C9 Mo1 C10 C11 114.7(3) . . . .
C8 Mo1 C10 C11 77.2(2) . . . .
C7 Mo1 C10 C11 36.8(2) . . . .
Mo2 Mo1 C10 C11 -10.4(3) . . . .
C3 Mo1 C10 C9 70.7(3) . . . .
C1 Mo1 C10 C9 -1.1(4) . . . .
C2 Mo1 C10 C9 150.4(3) . . . .
C11 Mo1 C10 C9 -114.7(3) . . . .
C8 Mo1 C10 C9 -37.5(2) . . . .
C7 Mo1 C10 C9 -77.9(2) . . . .
Mo2 Mo1 C10 C9 -125.1(2) . . . .
C3 Mo1 C10 C12 -51.2(4) . . . .
C1 Mo1 C10 C12 -123.0(4) . . . .
C2 Mo1 C10 C12 28.5(4) . . . .
C9 Mo1 C10 C12 -121.9(5) . . . .
C11 Mo1 C10 C12 123.4(5) . . . .
C8 Mo1 C10 C12 -159.4(4) . . . .
C7 Mo1 C10 C12 160.2(4) . . . .
Mo2 Mo1 C10 C12 113.0(4) . . . .
C9 C10 C11 C7 -3.3(4) . . . .
C12 C10 C11 C7 168.5(4) . . . .
Mo1 C10 C11 C7 -65.8(3) . . . .
C9 C10 C11 Mo1 62.5(3) . . . .
C12 C10 C11 Mo1 -125.7(4) . . . .
C8 C7 C11 C10 2.4(4) . . . .
C16 C7 C11 C10 -169.8(3) . . . .
Mo1 C7 C11 C10 64.9(3) . . . .
C8 C7 C11 Mo1 -62.5(3) . . . .
C16 C7 C11 Mo1 125.3(4) . . . .
C3 Mo1 C11 C10 6.9(3) . . . .
C1 Mo1 C11 C10 -124.1(3) . . . .
C2 Mo1 C11 C10 94.1(3) . . . .
C9 Mo1 C11 C10 -38.5(2) . . . .
C8 Mo1 C11 C10 -80.6(3) . . . .
C7 Mo1 C11 C10 -117.4(3) . . . .
Mo2 Mo1 C11 C10 171.4(2) . . . .
C3 Mo1 C11 C7 124.3(3) . . . .
C1 Mo1 C11 C7 -6.7(4) . . . .
C2 Mo1 C11 C7 -148.5(2) . . . .
C9 Mo1 C11 C7 78.8(2) . . . .
C10 Mo1 C11 C7 117.4(3) . . . .
C8 Mo1 C11 C7 36.8(2) . . . .
Mo2 Mo1 C11 C7 -71.2(2) . . . .
C11 C10 C12 C15 144.2(5) . . . .
C9 C10 C12 C15 -45.7(6) . . . .
Mo1 C10 C12 C15 47.6(6) . . . .
C11 C10 C12 C13 21.9(6) . . . .
C9 C10 C12 C13 -168.0(4) . . . .
Mo1 C10 C12 C13 -74.7(5) . . . .
C11 C10 C12 C14 -94.6(5) . . . .
C9 C10 C12 C14 75.5(6) . . . .
Mo1 C10 C12 C14 168.8(4) . . . .
C8 C7 C16 C19 92.9(5) . . . .
C11 C7 C16 C19 -96.5(4) . . . .
Mo1 C7 C16 C19 -2.7(5) . . . .
C8 C7 C16 C18 -144.8(4) . . . .
C11 C7 C16 C18 25.8(5) . . . .
Mo1 C7 C16 C18 119.6(4) . . . .
C8 C7 C16 C17 -27.3(5) . . . .
C11 C7 C16 C17 143.3(4) . . . .
Mo1 C7 C16 C17 -122.9(3) . . . .
C7 C16 C19 C23 125.6(4) . . . .
C18 C16 C19 C23 4.4(5) . . . .
C17 C16 C19 C23 -113.0(5) . . . .
C7 C16 C19 C20 -63.5(5) . . . .
C18 C16 C19 C20 175.4(4) . . . .
C17 C16 C19 C20 57.9(5) . . . .
C7 C16 C19 Mo2 31.8(5) . . . .
C18 C16 C19 Mo2 -89.4(4) . . . .
C17 C16 C19 Mo2 153.2(3) . . . .
C4 Mo2 C19 C23 -86.1(3) . . . .
C6 Mo2 C19 C23 -4.4(3) . . . .
C5 Mo2 C19 C23 144.8(3) . . . .
C22 Mo2 C19 C23 37.1(2) . . . .
C20 Mo2 C19 C23 113.9(3) . . . .
C21 Mo2 C19 C23 78.1(3) . . . .
Mo1 Mo2 C19 C23 -157.2(2) . . . .
C4 Mo2 C19 C20 160.0(2) . . . .
C6 Mo2 C19 C20 -118.3(3) . . . .
C5 Mo2 C19 C20 30.9(4) . . . .
C22 Mo2 C19 C20 -76.8(2) . . . .
C23 Mo2 C19 C20 -113.9(3) . . . .
C21 Mo2 C19 C20 -35.8(2) . . . .
Mo1 Mo2 C19 C20 88.9(2) . . . .
C4 Mo2 C19 C16 36.5(4) . . . .
C6 Mo2 C19 C16 118.2(3) . . . .
C5 Mo2 C19 C16 -92.6(4) . . . .
C22 Mo2 C19 C16 159.7(4) . . . .
C23 Mo2 C19 C16 122.6(5) . . . .
C20 Mo2 C19 C16 -123.5(4) . . . .
C21 Mo2 C19 C16 -159.3(4) . . . .
Mo1 Mo2 C19 C16 -34.6(3) . . . .
C23 C19 C20 C21 -0.2(4) . . . .
C16 C19 C20 C21 -172.6(4) . . . .
Mo2 C19 C20 C21 65.0(3) . . . .
C23 C19 C20 Mo2 -65.2(3) . . . .
C16 C19 C20 Mo2 122.4(4) . . . .
C4 Mo2 C20 C21 -145.3(3) . . . .
C6 Mo2 C20 C21 -17.7(4) . . . .
C5 Mo2 C20 C21 81.2(3) . . . .
C22 Mo2 C20 C21 -37.3(2) . . . .
C23 Mo2 C20 C21 -79.6(3) . . . .
C19 Mo2 C20 C21 -117.9(3) . . . .
Mo1 Mo2 C20 C21 155.9(2) . . . .
C4 Mo2 C20 C19 -27.4(3) . . . .
C6 Mo2 C20 C19 100.2(3) . . . .
C5 Mo2 C20 C19 -160.9(2) . . . .
C22 Mo2 C20 C19 80.5(3) . . . .
C23 Mo2 C20 C19 38.3(2) . . . .
C21 Mo2 C20 C19 117.9(3) . . . .
Mo1 Mo2 C20 C19 -86.2(2) . . . .
C19 C20 C21 C22 -2.1(4) . . . .
Mo2 C20 C21 C22 60.7(3) . . . .
C19 C20 C21 C24 170.5(4) . . . .
Mo2 C20 C21 C24 -126.7(4) . . . .
C19 C20 C21 Mo2 -62.8(3) . . . .
C4 Mo2 C21 C20 75.5(4) . . . .
C6 Mo2 C21 C20 168.1(3) . . . .
C5 Mo2 C21 C20 -109.0(3) . . . .
C22 Mo2 C21 C20 116.3(4) . . . .
C23 Mo2 C21 C20 78.3(3) . . . .
C19 Mo2 C21 C20 37.0(2) . . . .
Mo1 Mo2 C21 C20 -26.4(3) . . . .
C4 Mo2 C21 C22 -40.8(5) . . . .
C6 Mo2 C21 C22 51.8(3) . . . .
C5 Mo2 C21 C22 134.8(3) . . . .
C23 Mo2 C21 C22 -38.0(2) . . . .
C19 Mo2 C21 C22 -79.3(3) . . . .
C20 Mo2 C21 C22 -116.3(4) . . . .
Mo1 Mo2 C21 C22 -142.7(2) . . . .
C4 Mo2 C21 C24 -160.1(4) . . . .
C6 Mo2 C21 C24 -67.5(4) . . . .
C5 Mo2 C21 C24 15.5(4) . . . .
C22 Mo2 C21 C24 -119.3(5) . . . .
C23 Mo2 C21 C24 -157.2(4) . . . .
C19 Mo2 C21 C24 161.4(4) . . . .
C20 Mo2 C21 C24 124.4(5) . . . .
Mo1 Mo2 C21 C24 98.1(4) . . . .
C20 C21 C22 C23 3.5(5) . . . .
C24 C21 C22 C23 -169.3(4) . . . .
Mo2 C21 C22 C23 65.3(3) . . . .
C20 C21 C22 Mo2 -61.8(3) . . . .
C24 C21 C22 Mo2 125.4(4) . . . .
C4 Mo2 C22 C23 44.6(3) . . . .
C6 Mo2 C22 C23 114.1(3) . . . .
C5 Mo2 C22 C23 -173.1(2) . . . .
C19 Mo2 C22 C23 -36.6(2) . . . .
C20 Mo2 C22 C23 -78.8(3) . . . .
C21 Mo2 C22 C23 -115.6(4) . . . .
Mo1 Mo2 C22 C23 -58.5(3) . . . .
C4 Mo2 C22 C21 160.3(2) . . . .
C6 Mo2 C22 C21 -130.3(3) . . . .
C5 Mo2 C22 C21 -57.4(3) . . . .
C23 Mo2 C22 C21 115.6(4) . . . .
C19 Mo2 C22 C21 79.0(3) . . . .
C20 Mo2 C22 C21 36.9(2) . . . .
Mo1 Mo2 C22 C21 57.1(3) . . . .
C20 C19 C23 C22 2.4(4) . . . .
C16 C19 C23 C22 174.8(4) . . . .
Mo2 C19 C23 C22 -63.4(3) . . . .
C20 C19 C23 Mo2 65.8(3) . . . .
C16 C19 C23 Mo2 -121.8(4) . . . .
C21 C22 C23 C19 -3.7(5) . . . .
Mo2 C22 C23 C19 63.8(3) . . . .
C21 C22 C23 Mo2 -67.5(3) . . . .
C4 Mo2 C23 C19 99.0(3) . . . .
C6 Mo2 C23 C19 176.8(2) . . . .
C5 Mo2 C23 C19 -100.5(5) . . . .
C22 Mo2 C23 C19 -117.1(3) . . . .
C20 Mo2 C23 C19 -38.9(2) . . . .
C21 Mo2 C23 C19 -79.8(3) . . . .
Mo1 Mo2 C23 C19 24.9(3) . . . .
C4 Mo2 C23 C22 -143.9(3) . . . .
C6 Mo2 C23 C22 -66.2(3) . . . .
C5 Mo2 C23 C22 16.5(6) . . . .
C19 Mo2 C23 C22 117.1(3) . . . .
C20 Mo2 C23 C22 78.1(3) . . . .
C21 Mo2 C23 C22 37.3(2) . . . .
Mo1 Mo2 C23 C22 142.0(2) . . . .
C20 C21 C24 C27 28.2(7) . . . .
C22 C21 C24 C27 -160.6(5) . . . .
Mo2 C21 C24 C27 -68.8(5) . . . .
C20 C21 C24 C26 150.8(5) . . . .
C22 C21 C24 C26 -38.0(6) . . . .
Mo2 C21 C24 C26 53.9(6) . . . .
C20 C21 C24 C25 -90.5(6) . . . .
C22 C21 C24 C25 80.7(6) . . . .
Mo2 C21 C24 C25 172.5(4) . . . .
